data_4326778
loop_
_publ_author_name
'Amit Majumdar'
'R. H. Holm'

_publ_contact_author_address
;Department of Chemistry and Chemical Biology
Harvard University
12 Oxford Street
Cambridge, MA 02138
;
_publ_contact_author_email holm@chemistry.harvard.edu
_publ_contact_author_name 'Prof. Richard H. Holm'
_publ_contact_author_phone 617-496-3215
_publ_section_title
;
 Specific Incorporation of Chalcogenide Bridge Atoms in
 Molybdenum/Tungsten-Iron-Sulfur Single Cubane Clusters
;
_journal_name_full 'Inorganic Chemistry'
_journal_page_first 11242
_journal_page_last 11251
_journal_paper_doi 10.1021/ic2018117
_journal_volume 50
_journal_year 2011
_chemical_formula_moiety 'C21 H48 Fe3 Mo N3 S7'
_chemical_formula_sum 'C21 H48 Fe3 Mo N3 S7'
_chemical_formula_weight 830.60
_chemical_name_systematic
; 
 ? 
;
_space_group_IT_number 7
_symmetry_cell_setting monoclinic
_symmetry_space_group_name_Hall 'P -2yc'
_symmetry_space_group_name_H-M 'P 1 c 1'
_atom_sites_solution_hydrogens geom
_atom_sites_solution_primary direct
_atom_sites_solution_secondary difmap
_audit_creation_method SHELXL-97
_cell_angle_alpha 90.00
_cell_angle_beta 120.723(7)
_cell_angle_gamma 90.00
_cell_formula_units_Z 2
_cell_length_a 9.8714(19)
_cell_length_b 10.0395(19)
_cell_length_c 19.241(3)
_cell_measurement_reflns_used 3613
_cell_measurement_temperature 100(1)
_cell_measurement_theta_max 24.62
_cell_measurement_theta_min 2.37
_cell_volume 1639.2(5)
_computing_cell_refinement 'Saint v7.46A (Bruker-AXS,2009'
_computing_data_collection 'APEX2 v2009.3.0(Bruker-AXS,2009)'
_computing_data_reduction 'Saint v7.46A (Bruker-AXS,2009)'
_computing_molecular_graphics 'Bruker SHELXTL'
_computing_publication_material 'Bruker SHELXTL'
_computing_structure_refinement 'SHELXL-97 (Sheldrick, 2008)'
_computing_structure_solution 'SHELXS-97 (Sheldrick, 2008)'
_diffrn_ambient_temperature 100(1)
_diffrn_measured_fraction_theta_full 0.998
_diffrn_measured_fraction_theta_max 0.998
_diffrn_measurement_device_type 'CCD area detector'
_diffrn_measurement_method 'phi and omega scans'
_diffrn_radiation_monochromator graphite
_diffrn_radiation_source 'fine-focus sealed tube'
_diffrn_radiation_type MoK\a
_diffrn_radiation_wavelength 0.71073
_diffrn_reflns_av_R_equivalents 0.0470
_diffrn_reflns_av_sigmaI/netI 0.0632
_diffrn_reflns_limit_h_max 12
_diffrn_reflns_limit_h_min -11
_diffrn_reflns_limit_k_max 12
_diffrn_reflns_limit_k_min -12
_diffrn_reflns_limit_l_max 23
_diffrn_reflns_limit_l_min -23
_diffrn_reflns_number 15667
_diffrn_reflns_theta_full 25.70
_diffrn_reflns_theta_max 25.70
_diffrn_reflns_theta_min 2.03
_exptl_absorpt_coefficient_mu 2.138
_exptl_absorpt_correction_T_max 0.9585
_exptl_absorpt_correction_T_min 0.9194
_exptl_absorpt_correction_type multi-scan
_exptl_absorpt_process_details 'SADABS (Sheldrick, 2009)'
_exptl_crystal_colour Black-brown
_exptl_crystal_density_diffrn 1.683
_exptl_crystal_description needle
_exptl_crystal_F_000 854
_exptl_crystal_size_max 0.04
_exptl_crystal_size_mid 0.02
_exptl_crystal_size_min 0.02
_refine_diff_density_max 1.926
_refine_diff_density_min -1.138
_refine_diff_density_rms 0.160
_refine_ls_abs_structure_details 'Flack H D (1983), Acta Cryst. A39, 876-881'
_refine_ls_abs_structure_Flack 0.00(8)
_refine_ls_extinction_method none
_refine_ls_goodness_of_fit_ref 1.035
_refine_ls_hydrogen_treatment constr
_refine_ls_matrix_type full
_refine_ls_number_parameters 241
_refine_ls_number_reflns 6123
_refine_ls_number_restraints 144
_refine_ls_restrained_S_all 1.052
_refine_ls_R_factor_all 0.1325
_refine_ls_R_factor_gt 0.0973
_refine_ls_shift/su_max 0.010
_refine_ls_shift/su_mean 0.001
_refine_ls_structure_factor_coef Fsqd
_refine_ls_weighting_details 'calc w=1/[\s^2^(Fo^2^)+(0.0520P)^2^+25.5793P] where P=(Fo^2^+2Fc^2^)/3'
_refine_ls_weighting_scheme calc
_refine_ls_wR_factor_gt 0.2010
_refine_ls_wR_factor_ref 0.2201
_reflns_number_gt 4401
_reflns_number_total 6123
_reflns_threshold_expression >2sigma(I)
_cod_data_source_file ic2018117_si_002_12.cif
_cod_data_source_block AM75
_cod_database_code 4326778

loop_
_symmetry_equiv_pos_as_xyz
'x, y, z'
'x, -y, z+1/2'

loop_
_atom_site_label
_atom_site_type_symbol
_atom_site_fract_x
_atom_site_fract_y
_atom_site_fract_z
_atom_site_U_iso_or_equiv
_atom_site_adp_type
_atom_site_occupancy
_atom_site_symmetry_multiplicity
_atom_site_calc_flag
_atom_site_refinement_flags
_atom_site_disorder_assembly
_atom_site_disorder_group
Mo1 Mo 0.49164(15) 0.42802(14) 0.75020(10) 0.0465(3) Uani 1 1 d . A .
Fe1 Fe 0.5902(3) 0.2827(3) 0.66586(19) 0.0795(6) Uani 1 1 d D . .
Fe2 Fe 0.7520(3) 0.2737(4) 0.8286(2) 0.0932(12) Uani 1 1 d D A .
Fe3 Fe 0.7585(3) 0.4916(4) 0.7508(2) 0.0795(6) Uani 1 1 d D A .
S1 S 0.5009(8) 0.1994(6) 0.7431(5) 0.0930(13) Uani 1 1 d U A .
S2 S 0.5150(5) 0.4960(7) 0.6428(3) 0.0858(18) Uani 1 1 d U A .
S3 S 0.7291(6) 0.4911(7) 0.8580(3) 0.0868(18) Uani 1 1 d U . .
S4 S 0.8536(7) 0.2813(6) 0.7481(5) 0.0930(13) Uani 1 1 d U A .
N1 N 0.3624(17) 0.4270(19) 0.8229(9) 0.0753(15) Uani 1 1 d D . .
N2 N 0.3627(17) 0.6150(18) 0.7509(10) 0.0753(15) Uani 1 1 d D . .
N3 N 0.2189(17) 0.4311(19) 0.6781(9) 0.0753(15) Uani 1 1 d D . .
C1 C 0.356(2) 0.579(2) 0.8225(11) 0.0753(15) Uani 1 1 d . A .
H1A H 0.2597 0.6100 0.8185 0.090 Uiso 1 1 calc R . .
H1B H 0.4455 0.6152 0.8711 0.090 Uiso 1 1 calc R . .
C2 C 0.212(2) 0.576(2) 0.6795(11) 0.0753(15) Uani 1 1 d D A .
H2A H 0.1241 0.6050 0.6844 0.090 Uiso 1 1 calc R . .
H2B H 0.2024 0.6133 0.6307 0.090 Uiso 1 1 calc R . .
C3 C 0.214(2) 0.381(2) 0.7527(12) 0.0753(15) Uani 1 1 d . A .
H3A H 0.1240 0.4176 0.7536 0.090 Uiso 1 1 calc R . .
H3B H 0.2072 0.2842 0.7524 0.090 Uiso 1 1 calc R . .
C4 C 0.3879(18) 0.3636(19) 0.8988(10) 0.0753(15) Uani 1 1 d D B .
C5 C 0.2717(19) 0.421(2) 0.9223(11) 0.0753(15) Uani 1 1 d D . .
H5A H 0.2870 0.5151 0.9302 0.113 Uiso 1 1 calc R B .
H5B H 0.2902 0.3796 0.9714 0.113 Uiso 1 1 calc R . .
H5C H 0.1657 0.4029 0.8798 0.113 Uiso 1 1 calc R . .
C6 C 0.361(2) 0.2187(18) 0.8862(11) 0.0753(15) Uani 1 1 d D . .
H6A H 0.2544 0.2025 0.8440 0.113 Uiso 1 1 calc R B .
H6B H 0.3792 0.1778 0.9354 0.113 Uiso 1 1 calc R . .
H6C H 0.4321 0.1817 0.8712 0.113 Uiso 1 1 calc R . .
C7 C 0.5561(17) 0.385(2) 0.9670(10) 0.0753(15) Uani 1 1 d D . .
H7A H 0.6276 0.3467 0.9528 0.113 Uiso 1 1 calc R B .
H7B H 0.5708 0.3440 1.0154 0.113 Uiso 1 1 calc R . .
H7C H 0.5764 0.4792 0.9761 0.113 Uiso 1 1 calc R . .
C8 C 0.370(3) 0.765(2) 0.7585(15) 0.0753(15) Uani 0.502(19) 1 d PD A 1
C9 C 0.279(4) 0.852(4) 0.787(2) 0.0753(15) Uani 0.502(19) 1 d PD A 1
H9A H 0.1674 0.8378 0.7526 0.113 Uiso 0.502(19) 1 calc PR A 1
H9B H 0.3020 0.9446 0.7846 0.113 Uiso 0.502(19) 1 calc PR A 1
H9C H 0.3098 0.8296 0.8417 0.113 Uiso 0.502(19) 1 calc PR A 1
C10 C 0.532(3) 0.763(5) 0.8286(16) 0.0753(15) Uani 0.502(19) 1 d PD A 1
H10A H 0.5346 0.7143 0.8722 0.113 Uiso 0.502(19) 1 calc PR A 1
H10B H 0.5673 0.8525 0.8457 0.113 Uiso 0.502(19) 1 calc PR A 1
H10C H 0.6006 0.7204 0.8135 0.113 Uiso 0.502(19) 1 calc PR A 1
C11 C 0.371(4) 0.834(4) 0.6890(18) 0.0753(15) Uani 0.502(19) 1 d PD A 1
H11A H 0.4633 0.8075 0.6876 0.113 Uiso 0.502(19) 1 calc PR A 1
H11B H 0.3737 0.9291 0.6965 0.113 Uiso 0.502(19) 1 calc PR A 1
H11C H 0.2786 0.8107 0.6390 0.113 Uiso 0.502(19) 1 calc PR A 1
C8B C 0.391(3) 0.764(2) 0.7381(15) 0.0753(15) Uani 0.498(19) 1 d PD A 2
C9B C 0.240(3) 0.841(4) 0.721(2) 0.0753(15) Uani 0.498(19) 1 d PD A 2
H9BA H 0.1493 0.8019 0.6757 0.113 Uiso 0.498(19) 1 calc PR A 2
H9BB H 0.2491 0.9323 0.7101 0.113 Uiso 0.498(19) 1 calc PR A 2
H9BC H 0.2287 0.8352 0.7679 0.113 Uiso 0.498(19) 1 calc PR A 2
C10B C 0.532(3) 0.829(4) 0.8028(17) 0.0753(15) Uani 0.498(19) 1 d PD A 2
H10D H 0.5273 0.8304 0.8513 0.113 Uiso 0.498(19) 1 calc PR A 2
H10E H 0.5383 0.9182 0.7869 0.113 Uiso 0.498(19) 1 calc PR A 2
H10F H 0.6241 0.7800 0.8124 0.113 Uiso 0.498(19) 1 calc PR A 2
C11B C 0.393(4) 0.784(4) 0.6599(16) 0.0753(15) Uani 0.498(19) 1 d PD A 2
H11D H 0.4767 0.7324 0.6619 0.113 Uiso 0.498(19) 1 calc PR A 2
H11E H 0.4093 0.8766 0.6541 0.113 Uiso 0.498(19) 1 calc PR A 2
H11F H 0.2940 0.7558 0.6147 0.113 Uiso 0.498(19) 1 calc PR A 2
C12 C 0.082(3) 0.410(4) 0.5962(15) 0.0753(15) Uani 0.45(3) 1 d PD A 1
C13 C -0.070(4) 0.481(5) 0.579(3) 0.0753(15) Uani 0.45(3) 1 d PD A 1
H13A H -0.0986 0.4506 0.6177 0.113 Uiso 0.45(3) 1 calc PR A 1
H13B H -0.1535 0.4599 0.5257 0.113 Uiso 0.45(3) 1 calc PR A 1
H13C H -0.0532 0.5751 0.5846 0.113 Uiso 0.45(3) 1 calc PR A 1
C14 C 0.123(5) 0.448(5) 0.535(2) 0.0753(15) Uani 0.45(3) 1 d PD A 1
H14A H 0.1496 0.5415 0.5410 0.113 Uiso 0.45(3) 1 calc PR A 1
H14B H 0.0353 0.4320 0.4822 0.113 Uiso 0.45(3) 1 calc PR A 1
H14C H 0.2122 0.3971 0.5432 0.113 Uiso 0.45(3) 1 calc PR A 1
C15 C 0.049(5) 0.263(4) 0.590(3) 0.0753(15) Uani 0.45(3) 1 d PD A 1
H15A H 0.1413 0.2142 0.6002 0.113 Uiso 0.45(3) 1 calc PR A 1
H15B H -0.0368 0.2416 0.5374 0.113 Uiso 0.45(3) 1 calc PR A 1
H15C H 0.0221 0.2378 0.6300 0.113 Uiso 0.45(3) 1 calc PR A 1
C12B C 0.093(3) 0.353(3) 0.6018(17) 0.0753(15) Uani 0.55(3) 1 d PD A 2
C13B C -0.077(3) 0.397(4) 0.574(2) 0.0753(15) Uani 0.55(3) 1 d PD A 2
H13D H -0.0970 0.3854 0.6172 0.113 Uiso 0.55(3) 1 calc PR A 2
H13E H -0.1497 0.3431 0.5285 0.113 Uiso 0.55(3) 1 calc PR A 2
H13F H -0.0902 0.4886 0.5579 0.113 Uiso 0.55(3) 1 calc PR A 2
C14B C 0.124(4) 0.367(4) 0.5343(19) 0.0753(15) Uani 0.55(3) 1 d PD A 2
H14D H 0.1152 0.4589 0.5192 0.113 Uiso 0.55(3) 1 calc PR A 2
H14E H 0.0475 0.3157 0.4888 0.113 Uiso 0.55(3) 1 calc PR A 2
H14F H 0.2276 0.3351 0.5511 0.113 Uiso 0.55(3) 1 calc PR A 2
C15B C 0.111(4) 0.207(3) 0.624(2) 0.0753(15) Uani 0.55(3) 1 d PD A 2
H15D H 0.2150 0.1776 0.6393 0.113 Uiso 0.55(3) 1 calc PR A 2
H15E H 0.0345 0.1560 0.5787 0.113 Uiso 0.55(3) 1 calc PR A 2
H15F H 0.0945 0.1946 0.6688 0.113 Uiso 0.55(3) 1 calc PR A 2
S5 S 0.4944(13) 0.2412(11) 0.5304(6) 0.112(3) Uani 0.693(10) 1 d PDU B 1
C21 C 0.509(6) 0.074(3) 0.526(4) 0.190(16) Uani 0.693(10) 1 d PDU B 1
H21A H 0.5040 0.0343 0.5705 0.228 Uiso 0.693(10) 1 d PR B 1
H21B H 0.4223 0.0363 0.4772 0.228 Uiso 0.693(10) 1 d PR B 1
C22 C 0.662(5) 0.060(4) 0.539(4) 0.190(16) Uani 0.693(10) 1 d PDU B 1
H22A H 0.6612 0.0792 0.4903 0.285 Uiso 0.693(10) 1 calc PR B 1
H22B H 0.6975 -0.0299 0.5558 0.285 Uiso 0.693(10) 1 calc PR B 1
H22C H 0.7316 0.1204 0.5809 0.285 Uiso 0.693(10) 1 calc PR B 1
S5B S 0.502(3) 0.098(2) 0.5847(14) 0.112(3) Uani 0.307(10) 1 d PD B 2
C21B C 0.636(13) -0.004(9) 0.658(4) 0.190(16) Uani 0.307(10) 1 d PD B 2
H21C H 0.7308 0.0415 0.6973 0.228 Uiso 0.307(10) 1 d PR B 2
H21D H 0.5903 -0.0423 0.6879 0.228 Uiso 0.307(10) 1 d PR B 2
C22B C 0.657(13) -0.101(8) 0.611(7) 0.190(16) Uani 0.307(10) 1 d PD B 2
H22D H 0.7191 -0.1736 0.6454 0.285 Uiso 0.307(10) 1 calc PR B 2
H22E H 0.7111 -0.0619 0.5865 0.285 Uiso 0.307(10) 1 calc PR B 2
H22F H 0.5566 -0.1342 0.5699 0.285 Uiso 0.307(10) 1 calc PR B 2
S6 S 0.9331(14) 0.2339(14) 0.9664(7) 0.126(4) Uani 0.605(10) 1 d PDU A 1
C31 C 1.006(5) 0.099(4) 0.970(3) 0.127(4) Uani 0.605(10) 1 d PDU A 1
H31A H 1.0336 0.0690 1.0239 0.153 Uiso 0.605(10) 1 calc PR A 1
H31B H 0.9132 0.0469 0.9340 0.153 Uiso 0.605(10) 1 calc PR A 1
C32 C 1.122(5) 0.035(5) 0.961(3) 0.128(4) Uani 0.605(10) 1 d PDU A 1
H32A H 1.1075 0.0570 0.9088 0.192 Uiso 0.605(10) 1 calc PR A 1
H32B H 1.1133 -0.0598 0.9643 0.192 Uiso 0.605(10) 1 calc PR A 1
H32C H 1.2243 0.0638 1.0024 0.192 Uiso 0.605(10) 1 calc PR A 1
S6B S 0.824(2) 0.0993(19) 0.9180(12) 0.126(4) Uani 0.395(10) 1 d PD A 2
C31B C 0.932(7) 0.004(6) 0.895(4) 0.127(4) Uani 0.395(10) 1 d PD A 2
H31C H 0.8561 -0.0361 0.8431 0.153 Uiso 0.395(10) 1 calc PR A 2
H31D H 0.9927 0.0656 0.8828 0.153 Uiso 0.395(10) 1 calc PR A 2
C32B C 1.037(7) -0.100(6) 0.938(4) 0.128(4) Uani 0.395(10) 1 d PD A 2
H32D H 1.1053 -0.0731 0.9931 0.192 Uiso 0.395(10) 1 calc PR A 2
H32E H 1.0996 -0.1204 0.9140 0.192 Uiso 0.395(10) 1 calc PR A 2
H32F H 0.9793 -0.1780 0.9365 0.192 Uiso 0.395(10) 1 calc PR A 2
S7 S 0.9338(13) 0.6533(11) 0.7734(9) 0.0795(6) Uani 0.506(12) 1 d PD A 1
C41 C 0.815(4) 0.779(3) 0.7145(18) 0.0795(6) Uani 0.506(12) 1 d PD A 1
H41A H 0.8552 0.8214 0.6836 0.095 Uiso 0.506(12) 1 calc PR A 1
H41B H 0.7078 0.7484 0.6783 0.095 Uiso 0.506(12) 1 calc PR A 1
C42 C 0.824(4) 0.865(3) 0.776(2) 0.0795(6) Uani 0.506(12) 1 d PD A 1
H42A H 0.7866 0.8190 0.8069 0.119 Uiso 0.506(12) 1 calc PR A 1
H42B H 0.7591 0.9426 0.7515 0.119 Uiso 0.506(12) 1 calc PR A 1
H42C H 0.9309 0.8925 0.8113 0.119 Uiso 0.506(12) 1 calc PR A 1
S7B S 0.8949(14) 0.6483(12) 0.7308(9) 0.0795(6) Uani 0.494(12) 1 d PD A 2
C41B C 0.919(4) 0.764(3) 0.801(2) 0.0795(6) Uani 0.494(12) 1 d PD A 2
H41C H 0.8460 0.7502 0.8198 0.095 Uiso 0.494(12) 1 calc PR A 2
H41D H 1.0259 0.7645 0.8466 0.095 Uiso 0.494(12) 1 calc PR A 2
C42B C 0.885(4) 0.884(3) 0.755(2) 0.0795(6) Uani 0.494(12) 1 d PD A 2
H42D H 0.8882 0.9579 0.7877 0.119 Uiso 0.494(12) 1 calc PR A 2
H42E H 0.7813 0.8778 0.7080 0.119 Uiso 0.494(12) 1 calc PR A 2
H42F H 0.9610 0.8968 0.7391 0.119 Uiso 0.494(12) 1 calc PR A 2

loop_
_atom_site_aniso_label
_atom_site_aniso_U_11
_atom_site_aniso_U_22
_atom_site_aniso_U_33
_atom_site_aniso_U_23
_atom_site_aniso_U_13
_atom_site_aniso_U_12
Mo1 0.0302(5) 0.0728(8) 0.0461(6) -0.0019(8) 0.0265(5) -0.0032(8)
Fe1 0.0534(10) 0.1146(16) 0.0952(14) -0.0277(13) 0.0558(11) -0.0172(11)
Fe2 0.0569(17) 0.142(3) 0.105(2) 0.062(2) 0.0586(17) 0.0428(19)
Fe3 0.0534(10) 0.1146(16) 0.0952(14) -0.0277(13) 0.0558(11) -0.0172(11)
S1 0.072(2) 0.091(3) 0.155(3) -0.004(3) 0.086(2) 0.002(2)
S2 0.040(2) 0.157(5) 0.075(3) 0.032(3) 0.041(2) 0.012(3)
S3 0.048(3) 0.156(5) 0.071(3) -0.029(3) 0.040(2) -0.016(3)
S4 0.072(2) 0.091(3) 0.155(3) -0.004(3) 0.086(2) 0.002(2)
N1 0.055(3) 0.110(4) 0.074(3) 0.012(3) 0.043(2) 0.005(3)
N2 0.055(3) 0.110(4) 0.074(3) 0.012(3) 0.043(2) 0.005(3)
N3 0.055(3) 0.110(4) 0.074(3) 0.012(3) 0.043(2) 0.005(3)
C1 0.055(3) 0.110(4) 0.074(3) 0.012(3) 0.043(2) 0.005(3)
C2 0.055(3) 0.110(4) 0.074(3) 0.012(3) 0.043(2) 0.005(3)
C3 0.055(3) 0.110(4) 0.074(3) 0.012(3) 0.043(2) 0.005(3)
C4 0.055(3) 0.110(4) 0.074(3) 0.012(3) 0.043(2) 0.005(3)
C5 0.055(3) 0.110(4) 0.074(3) 0.012(3) 0.043(2) 0.005(3)
C6 0.055(3) 0.110(4) 0.074(3) 0.012(3) 0.043(2) 0.005(3)
C7 0.055(3) 0.110(4) 0.074(3) 0.012(3) 0.043(2) 0.005(3)
C8 0.055(3) 0.110(4) 0.074(3) 0.012(3) 0.043(2) 0.005(3)
C9 0.055(3) 0.110(4) 0.074(3) 0.012(3) 0.043(2) 0.005(3)
C10 0.055(3) 0.110(4) 0.074(3) 0.012(3) 0.043(2) 0.005(3)
C11 0.055(3) 0.110(4) 0.074(3) 0.012(3) 0.043(2) 0.005(3)
C8B 0.055(3) 0.110(4) 0.074(3) 0.012(3) 0.043(2) 0.005(3)
C9B 0.055(3) 0.110(4) 0.074(3) 0.012(3) 0.043(2) 0.005(3)
C10B 0.055(3) 0.110(4) 0.074(3) 0.012(3) 0.043(2) 0.005(3)
C11B 0.055(3) 0.110(4) 0.074(3) 0.012(3) 0.043(2) 0.005(3)
C12 0.055(3) 0.110(4) 0.074(3) 0.012(3) 0.043(2) 0.005(3)
C13 0.055(3) 0.110(4) 0.074(3) 0.012(3) 0.043(2) 0.005(3)
C14 0.055(3) 0.110(4) 0.074(3) 0.012(3) 0.043(2) 0.005(3)
C15 0.055(3) 0.110(4) 0.074(3) 0.012(3) 0.043(2) 0.005(3)
C12B 0.055(3) 0.110(4) 0.074(3) 0.012(3) 0.043(2) 0.005(3)
C13B 0.055(3) 0.110(4) 0.074(3) 0.012(3) 0.043(2) 0.005(3)
C14B 0.055(3) 0.110(4) 0.074(3) 0.012(3) 0.043(2) 0.005(3)
C15B 0.055(3) 0.110(4) 0.074(3) 0.012(3) 0.043(2) 0.005(3)
S5 0.145(8) 0.119(7) 0.110(6) -0.039(5) 0.092(6) -0.014(6)
C21 0.20(3) 0.122(8) 0.26(4) -0.01(3) 0.12(4) 0.030(19)
C22 0.19(3) 0.123(9) 0.26(4) -0.01(3) 0.12(4) 0.029(19)
S5B 0.145(8) 0.119(7) 0.110(6) -0.039(5) 0.092(6) -0.014(6)
C21B 0.20(3) 0.122(8) 0.26(4) -0.01(3) 0.12(4) 0.030(19)
C22B 0.19(3) 0.123(9) 0.26(4) -0.01(3) 0.12(4) 0.029(19)
S6 0.092(6) 0.122(8) 0.126(8) 0.031(6) 0.027(6) 0.031(5)
C31 0.092(7) 0.122(8) 0.127(8) 0.030(6) 0.027(6) 0.031(6)
C32 0.092(7) 0.122(9) 0.129(9) 0.029(7) 0.027(7) 0.030(6)
S6B 0.092(6) 0.122(8) 0.126(8) 0.031(6) 0.027(6) 0.031(5)
C31B 0.092(7) 0.122(8) 0.127(8) 0.030(6) 0.027(6) 0.031(6)
C32B 0.092(7) 0.122(9) 0.129(9) 0.029(7) 0.027(7) 0.030(6)
S7 0.0534(10) 0.1146(16) 0.0952(14) -0.0277(13) 0.0558(11) -0.0172(11)
C41 0.0534(10) 0.1146(16) 0.0952(14) -0.0277(13) 0.0558(11) -0.0172(11)
C42 0.0534(10) 0.1146(16) 0.0952(14) -0.0277(13) 0.0558(11) -0.0172(11)
S7B 0.0534(10) 0.1146(16) 0.0952(14) -0.0277(13) 0.0558(11) -0.0172(11)
C41B 0.0534(10) 0.1146(16) 0.0952(14) -0.0277(13) 0.0558(11) -0.0172(11)
C42B 0.0534(10) 0.1146(16) 0.0952(14) -0.0277(13) 0.0558(11) -0.0172(11)

loop_
_atom_type_symbol
_atom_type_description
_atom_type_scat_dispersion_real
_atom_type_scat_dispersion_imag
_atom_type_scat_source
C C 0.0033 0.0016 'International Tables Vol C Tables 4.2.6.8 and 6.1.1.4'
H H 0.0000 0.0000 'International Tables Vol C Tables 4.2.6.8 and 6.1.1.4'
Fe Fe 0.3463 0.8444 'International Tables Vol C Tables 4.2.6.8 and 6.1.1.4'
Mo Mo -1.6832 0.6857 'International Tables Vol C Tables 4.2.6.8 and 6.1.1.4'
N N 0.0061 0.0033 'International Tables Vol C Tables 4.2.6.8 and 6.1.1.4'
S S 0.1246 0.1234 'International Tables Vol C Tables 4.2.6.8 and 6.1.1.4'

loop_
_geom_angle_atom_site_label_1
_geom_angle_atom_site_label_2
_geom_angle_atom_site_label_3
_geom_angle
N2 Mo1 S3 94.8(5)
N2 Mo1 S2 94.2(4)
S3 Mo1 S2 101.90(19)
N2 Mo1 S1 149.6(4)
S3 Mo1 S1 106.1(3)
S2 Mo1 S1 102.6(3)
N2 Mo1 N3 60.6(6)
S3 Mo1 N3 151.5(4)
S2 Mo1 N3 94.5(4)
S1 Mo1 N3 92.7(5)
N2 Mo1 N1 61.2(6)
S3 Mo1 N1 94.5(4)
S2 Mo1 N1 151.7(4)
S1 Mo1 N1 94.7(5)
N3 Mo1 N1 62.2(5)
N2 Mo1 Fe3 110.6(4)
S3 Mo1 Fe3 52.12(14)
S2 Mo1 Fe3 52.31(14)
S1 Mo1 Fe3 99.63(16)
N3 Mo1 Fe3 146.3(4)
N1 Mo1 Fe3 146.2(4)
N2 Mo1 Fe2 147.7(4)
S3 Mo1 Fe2 54.0(2)
S2 Mo1 Fe2 99.68(15)
S1 Mo1 Fe2 53.7(2)
N3 Mo1 Fe2 145.5(5)
N1 Mo1 Fe2 108.6(4)
Fe3 Mo1 Fe2 59.13(11)
N2 Mo1 Fe1 145.4(4)
S3 Mo1 Fe1 100.21(15)
S2 Mo1 Fe1 52.30(19)
S1 Mo1 Fe1 52.41(16)
N3 Mo1 Fe1 108.2(4)
N1 Mo1 Fe1 146.5(5)
Fe3 Mo1 Fe1 58.80(9)
Fe2 Mo1 Fe1 59.68(10)
S2 Fe1 S1 106.6(2)
S2 Fe1 S4 107.0(2)
S1 Fe1 S4 103.6(3)
S2 Fe1 S5B 131.9(7)
S1 Fe1 S5B 90.4(6)
S4 Fe1 S5B 112.1(7)
S2 Fe1 S5 92.6(3)
S1 Fe1 S5 127.4(4)
S4 Fe1 S5 116.9(3)
S5B Fe1 S5 44.9(7)
S2 Fe1 Fe3 53.53(18)
S1 Fe1 Fe3 102.8(2)
S4 Fe1 Fe3 55.77(18)
S5B Fe1 Fe3 163.7(6)
S5 Fe1 Fe3 127.1(3)
S2 Fe1 Fe2 101.7(2)
S1 Fe1 Fe2 54.4(2)
S4 Fe1 Fe2 52.85(18)
S5B Fe1 Fe2 123.9(7)
S5 Fe1 Fe2 164.3(3)
Fe3 Fe1 Fe2 59.87(13)
S2 Fe1 Mo1 54.39(14)
S1 Fe1 Mo1 54.54(16)
S4 Fe1 Mo1 102.82(19)
S5B Fe1 Mo1 135.7(6)
S5 Fe1 Mo1 135.1(3)
Fe3 Fe1 Mo1 60.57(9)
Fe2 Fe1 Mo1 60.15(9)
S4 Fe2 S1 102.6(3)
S4 Fe2 S6B 117.9(6)
S1 Fe2 S6B 95.6(6)
S4 Fe2 S3 105.9(2)
S1 Fe2 S3 106.3(2)
S6B Fe2 S3 124.9(6)
S4 Fe2 S6 115.7(4)
S1 Fe2 S6 132.4(4)
S6B Fe2 S6 42.3(6)
S3 Fe2 S6 89.8(4)
S4 Fe2 Fe3 55.68(18)
S1 Fe2 Fe3 101.1(2)
S6B Fe2 Fe3 163.1(5)
S3 Fe2 Fe3 52.59(17)
S6 Fe2 Fe3 123.3(4)
S4 Fe2 Fe1 53.3(2)
S1 Fe2 Fe1 52.73(19)
S6B Fe2 Fe1 132.0(6)
S3 Fe2 Fe1 100.4(2)
S6 Fe2 Fe1 166.7(4)
Fe3 Fe2 Fe1 59.38(11)
S4 Fe2 Mo1 103.3(2)
S1 Fe2 Mo1 54.17(16)
S6B Fe2 Mo1 134.2(5)
S3 Fe2 Mo1 53.68(15)
S6 Fe2 Mo1 133.1(4)
Fe3 Fe2 Mo1 60.41(9)
Fe1 Fe2 Mo1 60.17(9)
S3 Fe3 S7B 122.6(4)
S3 Fe3 S2 105.94(19)
S7B Fe3 S2 106.4(4)
S3 Fe3 S7 105.9(4)
S7B Fe3 S7 18.2(4)
S2 Fe3 S7 121.4(5)
S3 Fe3 S4 105.3(3)
S7B Fe3 S4 110.5(3)
S2 Fe3 S4 104.6(3)
S7 Fe3 S4 112.4(3)
S3 Fe3 Fe1 103.4(2)
S7B Fe3 Fe1 133.9(4)
S2 Fe3 Fe1 53.6(2)
S7 Fe3 Fe1 150.1(4)
S4 Fe3 Fe1 53.22(19)
S3 Fe3 Fe2 55.0(2)
S7B Fe3 Fe2 149.9(4)
S2 Fe3 Fe2 102.4(2)
S7 Fe3 Fe2 136.1(4)
S4 Fe3 Fe2 52.64(18)
Fe1 Fe3 Fe2 60.75(14)
S3 Fe3 Mo1 54.25(14)
S7B Fe3 Mo1 147.0(3)
S2 Fe3 Mo1 54.42(13)
S7 Fe3 Mo1 145.4(3)
S4 Fe3 Mo1 100.92(18)
Fe1 Fe3 Mo1 60.64(8)
Fe2 Fe3 Mo1 60.45(9)
Fe1 S1 Fe2 72.92(19)
Fe1 S1 Mo1 73.05(19)
Fe2 S1 Mo1 72.2(2)
Fe3 S2 Fe1 72.9(2)
Fe3 S2 Mo1 73.27(18)
Fe1 S2 Mo1 73.31(19)
Fe3 S3 Mo1 73.63(18)
Fe3 S3 Fe2 72.4(2)
Mo1 S3 Fe2 72.4(2)
Fe2 S4 Fe1 73.81(18)
Fe2 S4 Fe3 71.7(2)
Fe1 S4 Fe3 71.0(2)
C3 N1 C4 110.8(14)
C3 N1 C1 107.1(15)
C4 N1 C1 114.7(15)
C3 N1 Mo1 92.5(10)
C4 N1 Mo1 136.1(11)
C1 N1 Mo1 91.4(10)
C1 N2 C2 107.8(14)
C1 N2 C8 100.3(18)
C2 N2 C8 109.4(16)
C1 N2 C8B 119.1(18)
C2 N2 C8B 106.6(16)
C8 N2 C8B 19.9(12)
C1 N2 Mo1 95.4(12)
C2 N2 Mo1 94.2(12)
C8 N2 Mo1 145.7(13)
C8B N2 Mo1 130.1(13)
C2 N3 C12 98(2)
C2 N3 C3 106.7(15)
C12 N3 C3 120.0(17)
C2 N3 C12B 119.9(18)
C12 N3 C12B 21.9(16)
C3 N3 C12B 108.7(16)
C2 N3 Mo1 92.9(11)
C12 N3 Mo1 141.9(14)
C3 N3 Mo1 91.0(10)
C12B N3 Mo1 132.6(14)
N2 C1 N1 103.6(16)
N2 C1 H1A 111.0
N1 C1 H1A 111.0
N2 C1 H1B 111.0
N1 C1 H1B 111.0
H1A C1 H1B 109.0
N3 C2 N2 104.7(16)
N3 C2 H2A 110.8
N2 C2 H2A 110.8
N3 C2 H2B 110.8
N2 C2 H2B 110.8
H2A C2 H2B 108.9
N1 C3 N3 105.0(14)
N1 C3 H3A 110.7
N3 C3 H3A 110.7
N1 C3 H3B 110.7
N3 C3 H3B 110.7
H3A C3 H3B 108.8
C6 C4 N1 109.5(15)
C6 C4 C7 108.0(14)
N1 C4 C7 110.4(14)
C6 C4 C5 108.4(14)
N1 C4 C5 110.4(14)
C7 C4 C5 110.0(13)
C4 C5 H5A 109.5
C4 C5 H5B 109.5
H5A C5 H5B 109.5
C4 C5 H5C 109.5
H5A C5 H5C 109.5
H5B C5 H5C 109.5
C4 C6 H6A 109.5
C4 C6 H6B 109.5
H6A C6 H6B 109.5
C4 C6 H6C 109.5
H6A C6 H6C 109.5
H6B C6 H6C 109.5
C4 C7 H7A 109.5
C4 C7 H7B 109.5
H7A C7 H7B 109.5
C4 C7 H7C 109.5
H7A C7 H7C 109.5
H7B C7 H7C 109.5
C10 C8 N2 93(2)
C10 C8 C11 108(2)
N2 C8 C11 113(2)
C10 C8 C9 103.9(19)
N2 C8 C9 127(2)
C11 C8 C9 109(2)
C8 C9 H9A 109.5
C8 C9 H9B 109.5
H9A C9 H9B 109.5
C8 C9 H9C 109.5
H9A C9 H9C 109.5
H9B C9 H9C 109.5
C8 C10 H10A 109.5
C8 C10 H10B 109.5
H10A C10 H10B 109.5
C8 C10 H10C 109.5
H10A C10 H10C 109.5
H10B C10 H10C 109.5
C8 C11 H11A 109.5
C8 C11 H11B 109.5
H11A C11 H11B 109.5
C8 C11 H11C 109.5
H11A C11 H11C 109.5
H11B C11 H11C 109.5
C10B C8B C11B 107(2)
C10B C8B N2 117(2)
C11B C8B N2 112(2)
C10B C8B C9B 110(2)
C11B C8B C9B 102.9(19)
N2 C8B C9B 106(2)
C8B C9B H9BA 109.5
C8B C9B H9BB 109.5
H9BA C9B H9BB 109.5
C8B C9B H9BC 109.5
H9BA C9B H9BC 109.5
H9BB C9B H9BC 109.5
C8B C10B H10D 109.5
C8B C10B H10E 109.5
H10D C10B H10E 109.5
C8B C10B H10F 109.5
H10D C10B H10F 109.5
H10E C10B H10F 109.5
C8B C11B H11D 109.5
C8B C11B H11E 109.5
H11D C11B H11E 109.5
C8B C11B H11F 109.5
H11D C11B H11F 109.5
H11E C11B H11F 109.5
C14 C12 N3 110(3)
C14 C12 C15 110(2)
N3 C12 C15 105(3)
C14 C12 C13 110(2)
N3 C12 C13 115(3)
C15 C12 C13 107(2)
C12 C13 H13A 109.5
C12 C13 H13B 109.5
H13A C13 H13B 109.5
C12 C13 H13C 109.5
H13A C13 H13C 109.5
H13B C13 H13C 109.5
C12 C14 H14A 109.5
C12 C14 H14B 109.5
H14A C14 H14B 109.5
C12 C14 H14C 109.5
H14A C14 H14C 109.5
H14B C14 H14C 109.5
C12 C15 H15A 109.5
C12 C15 H15B 109.5
H15A C15 H15B 109.5
C12 C15 H15C 109.5
H15A C15 H15C 109.5
H15B C15 H15C 109.5
C14B C12B C15B 107(2)
C14B C12B C13B 109.7(19)
C15B C12B C13B 109(2)
C14B C12B N3 111(2)
C15B C12B N3 107(2)
C13B C12B N3 113(2)
C12B C13B H13D 109.5
C12B C13B H13E 109.5
H13D C13B H13E 109.5
C12B C13B H13F 109.5
H13D C13B H13F 109.5
H13E C13B H13F 109.5
C12B C14B H14D 109.5
C12B C14B H14E 109.5
H14D C14B H14E 109.5
C12B C14B H14F 109.5
H14D C14B H14F 109.5
H14E C14B H14F 109.5
C12B C15B H15D 109.5
C12B C15B H15E 109.5
H15D C15B H15E 109.5
C12B C15B H15F 109.5
H15D C15B H15F 109.5
H15E C15B H15F 109.5
C21 S5 Fe1 104(3)
C22 C21 S5 102(2)
C22 C21 H21A 109.7
S5 C21 H21A 108.5
C22 C21 H21B 118.4
S5 C21 H21B 112.2
H21A C21 H21B 105.9
C21 C22 H22A 109.5
C21 C22 H22B 109.5
H22A C22 H22B 109.5
C21 C22 H22C 109.5
H22A C22 H22C 109.5
H22B C22 H22C 109.5
C21B S5B Fe1 93(4)
C21B S5B H21A 66.6
Fe1 S5B H21A 158.0
C21B S5B H21B 114.7
Fe1 S5B H21B 143.7
H21A S5B H21B 49.9
C22B C21B S5B 101(2)
C22B C21B H21A 78.4
S5B C21B H21A 24.3
C22B C21B H21C 115.1
S5B C21B H21C 113.1
H21A C21B H21C 131.6
C22B C21B H21D 112.0
S5B C21B H21D 109.2
H21A C21B H21D 110.8
H21C C21B H21D 106.1
C21B C22B H22D 109.5
C21B C22B H22E 109.5
H22D C22B H22E 109.5
C21B C22B H22F 109.5
H22D C22B H22F 109.5
H22E C22B H22F 109.5
C31 S6 Fe2 106(2)
C32 C31 S6 143(4)
C32 C31 H31A 101.2
S6 C31 H31A 101.2
C32 C31 H31B 101.2
S6 C31 H31B 101.2
H31A C31 H31B 104.5
C31 C32 H32A 109.5
C31 C32 H32B 109.5
H32A C32 H32B 109.5
C31 C32 H32C 109.5
H32A C32 H32C 109.5
H32B C32 H32C 109.5
C31B S6B Fe2 104(2)
C32B C31B S6B 131(6)
C32B C31B H31C 104.6
S6B C31B H31C 104.6
C32B C31B H31D 104.6
S6B C31B H31D 104.6
H31C C31B H31D 105.7
C31B C32B H32D 109.5
C31B C32B H32E 109.5
H32D C32B H32E 109.5
C31B C32B H32F 109.5
H32D C32B H32F 109.5
H32E C32B H32F 109.5
C41 S7 Fe3 101.8(13)
C42 C41 S7 99.7(19)
C42 C41 H41A 111.8
S7 C41 H41A 111.8
C42 C41 H41B 111.8
S7 C41 H41B 111.8
H41A C41 H41B 109.6
C41 C42 H42A 109.5
C41 C42 H42B 109.5
H42A C42 H42B 109.5
C41 C42 H42C 109.5
H42A C42 H42C 109.5
H42B C42 H42C 109.5
C41B S7B Fe3 101.4(12)
C42B C41B S7B 101(2)
C42B C41B H41C 111.5
S7B C41B H41C 111.5
C42B C41B H41D 111.5
S7B C41B H41D 111.5
H41C C41B H41D 109.3
C41B C42B H42D 109.5
C41B C42B H42E 109.5
H42D C42B H42E 109.5
C41B C42B H42F 109.5
H42D C42B H42F 109.5
H42E C42B H42F 109.5

loop_
_geom_bond_atom_site_label_1
_geom_bond_atom_site_label_2
_geom_bond_distance
Mo1 N2 2.272(17)
Mo1 S3 2.287(5)
Mo1 S2 2.297(5)
Mo1 S1 2.304(6)
Mo1 N3 2.315(15)
Mo1 N1 2.326(14)
Mo1 Fe3 2.704(3)
Mo1 Fe2 2.705(3)
Mo1 Fe1 2.706(3)
Fe1 S2 2.235(8)
Fe1 S1 2.242(6)
Fe1 S4 2.249(7)
Fe1 S5B 2.290(16)
Fe1 S5 2.311(9)
Fe1 Fe3 2.656(4)
Fe1 Fe2 2.693(4)
Fe2 S4 2.235(6)
Fe2 S1 2.289(8)
Fe2 S6B 2.299(15)
Fe2 S3 2.295(8)
Fe2 S6 2.355(12)
Fe2 Fe3 2.669(5)
Fe3 S3 2.225(6)
Fe3 S7B 2.229(10)
Fe3 S2 2.234(6)
Fe3 S7 2.248(10)
Fe3 S4 2.322(7)
N1 C3 1.47(2)
N1 C4 1.491(19)
N1 C1 1.52(3)
N2 C1 1.46(2)
N2 C2 1.47(2)
N2 C8 1.51(3)
N2 C8B 1.56(3)
N3 C2 1.45(3)
N3 C12 1.48(2)
N3 C3 1.55(2)
N3 C12B 1.57(4)
C1 H1A 0.9700
C1 H1B 0.9700
C2 H2A 0.9700
C2 H2B 0.9700
C3 H3A 0.9700
C3 H3B 0.9700
C4 C6 1.476(19)
C4 C7 1.52(2)
C4 C5 1.542(17)
C5 H5A 0.9600
C5 H5B 0.9600
C5 H5C 0.9600
C6 H6A 0.9600
C6 H6B 0.9600
C6 H6C 0.9600
C7 H7A 0.9600
C7 H7B 0.9600
C7 H7C 0.9600
C8 C10 1.48(2)
C8 C11 1.52(2)
C8 C9 1.55(2)
C9 H9A 0.9600
C9 H9B 0.9600
C9 H9C 0.9600
C10 H10A 0.9600
C10 H10B 0.9600
C10 H10C 0.9600
C11 H11A 0.9600
C11 H11B 0.9600
C11 H11C 0.9600
C8B C10B 1.47(2)
C8B C11B 1.53(2)
C8B C9B 1.56(2)
C9B H9BA 0.9600
C9B H9BB 0.9600
C9B H9BC 0.9600
C10B H10D 0.9600
C10B H10E 0.9600
C10B H10F 0.9600
C11B H11D 0.9600
C11B H11E 0.9600
C11B H11F 0.9600
C12 C14 1.47(2)
C12 C15 1.51(2)
C12 C13 1.54(2)
C13 H13A 0.9600
C13 H13B 0.9600
C13 H13C 0.9600
C14 H14A 0.9600
C14 H14B 0.9600
C14 H14C 0.9600
C15 H15A 0.9600
C15 H15B 0.9600
C15 H15C 0.9600
C12B C14B 1.48(2)
C12B C15B 1.51(2)
C12B C13B 1.54(2)
C13B H13D 0.9600
C13B H13E 0.9600
C13B H13F 0.9600
C14B H14D 0.9600
C14B H14E 0.9600
C14B H14F 0.9600
C15B H15D 0.9600
C15B H15E 0.9600
C15B H15F 0.9600
S5 C21 1.69(3)
C21 C22 1.40(3)
C21 H21A 0.9699
C21 H21B 0.9702
C22 H22A 0.9600
C22 H22B 0.9600
C22 H22C 0.9600
S5B C21B 1.70(3)
S5B H21A 0.7005
S5B H21B 1.9042
C21B C22B 1.41(3)
C21B H21A 1.5606
C21B H21C 0.9700
C21B H21D 0.9699
C22B H22D 0.9600
C22B H22E 0.9600
C22B H22F 0.9600
S6 C31 1.52(4)
C31 C32 1.40(3)
C31 H31A 0.9700
C31 H31B 0.9700
C32 H32A 0.9600
C32 H32B 0.9600
C32 H32C 0.9600
S6B C31B 1.66(7)
C31B C32B 1.41(3)
C31B H31C 0.9700
C31B H31D 0.9700
C32B H32D 0.9600
C32B H32E 0.9600
C32B H32F 0.9600
S7 C41 1.70(3)
C41 C42 1.43(3)
C41 H41A 0.9700
C41 H41B 0.9700
C42 H42A 0.9600
C42 H42B 0.9600
C42 H42C 0.9600
S7B C41B 1.70(3)
C41B C42B 1.42(3)
C41B H41C 0.9700
C41B H41D 0.9700
C42B H42D 0.9600
C42B H42E 0.9600
C42B H42F 0.9600

loop_
_geom_torsion_atom_site_label_1
_geom_torsion_atom_site_label_2
_geom_torsion_atom_site_label_3
_geom_torsion_atom_site_label_4
_geom_torsion
N2 Mo1 Fe1 S2 17.0(7)
S3 Mo1 Fe1 S2 -97.2(2)
S1 Mo1 Fe1 S2 160.3(3)
N3 Mo1 Fe1 S2 81.3(5)
N1 Mo1 Fe1 S2 148.1(7)
Fe3 Mo1 Fe1 S2 -64.2(2)
Fe2 Mo1 Fe1 S2 -134.3(2)
N2 Mo1 Fe1 S1 -143.3(8)
S3 Mo1 Fe1 S1 102.5(3)
S2 Mo1 Fe1 S1 -160.3(3)
N3 Mo1 Fe1 S1 -79.0(5)
N1 Mo1 Fe1 S1 -12.2(7)
Fe3 Mo1 Fe1 S1 135.5(3)
Fe2 Mo1 Fe1 S1 65.4(3)
N2 Mo1 Fe1 S4 119.0(7)
S3 Mo1 Fe1 S4 4.7(3)
S2 Mo1 Fe1 S4 101.9(3)
S1 Mo1 Fe1 S4 -97.8(3)
N3 Mo1 Fe1 S4 -176.7(5)
N1 Mo1 Fe1 S4 -109.9(7)
Fe3 Mo1 Fe1 S4 37.7(2)
Fe2 Mo1 Fe1 S4 -32.3(2)
N2 Mo1 Fe1 S5B -99.2(12)
S3 Mo1 Fe1 S5B 146.6(10)
S2 Mo1 Fe1 S5B -116.2(10)
S1 Mo1 Fe1 S5B 44.1(11)
N3 Mo1 Fe1 S5B -34.9(11)
N1 Mo1 Fe1 S5B 31.9(13)
Fe3 Mo1 Fe1 S5B 179.6(10)
Fe2 Mo1 Fe1 S5B 109.5(10)
N2 Mo1 Fe1 S5 -33.3(8)
S3 Mo1 Fe1 S5 -147.6(5)
S2 Mo1 Fe1 S5 -50.4(5)
S1 Mo1 Fe1 S5 110.0(5)
N3 Mo1 Fe1 S5 31.0(6)
N1 Mo1 Fe1 S5 97.8(8)
Fe3 Mo1 Fe1 S5 -114.5(4)
Fe2 Mo1 Fe1 S5 175.4(4)
N2 Mo1 Fe1 Fe3 81.2(7)
S3 Mo1 Fe1 Fe3 -33.0(2)
S2 Mo1 Fe1 Fe3 64.2(2)
S1 Mo1 Fe1 Fe3 -135.5(3)
N3 Mo1 Fe1 Fe3 145.5(5)
N1 Mo1 Fe1 Fe3 -147.7(7)
Fe2 Mo1 Fe1 Fe3 -70.08(13)
N2 Mo1 Fe1 Fe2 151.3(7)
S3 Mo1 Fe1 Fe2 37.1(2)
S2 Mo1 Fe1 Fe2 134.3(2)
S1 Mo1 Fe1 Fe2 -65.4(3)
N3 Mo1 Fe1 Fe2 -144.4(5)
N1 Mo1 Fe1 Fe2 -77.6(7)
Fe3 Mo1 Fe1 Fe2 70.08(13)
S2 Fe1 Fe2 S4 -102.6(3)
S1 Fe1 Fe2 S4 155.2(3)
S5B Fe1 Fe2 S4 93.4(8)
S5 Fe1 Fe2 S4 53.1(11)
Fe3 Fe1 Fe2 S4 -67.9(2)
Mo1 Fe1 Fe2 S4 -139.1(2)
S2 Fe1 Fe2 S1 102.2(2)
S4 Fe1 Fe2 S1 -155.2(3)
S5B Fe1 Fe2 S1 -61.8(8)
S5 Fe1 Fe2 S1 -102.1(11)
Fe3 Fe1 Fe2 S1 136.9(2)
Mo1 Fe1 Fe2 S1 65.70(18)
S2 Fe1 Fe2 S6B 160.8(7)
S1 Fe1 Fe2 S6B 58.7(7)
S4 Fe1 Fe2 S6B -96.5(8)
S5B Fe1 Fe2 S6B -3.1(10)
S5 Fe1 Fe2 S6B -43.5(13)
Fe3 Fe1 Fe2 S6B -164.4(7)
Mo1 Fe1 Fe2 S6B 124.4(7)
S2 Fe1 Fe2 S3 -0.47(18)
S1 Fe1 Fe2 S3 -102.6(2)
S4 Fe1 Fe2 S3 102.2(3)
S5B Fe1 Fe2 S3 -164.4(7)
S5 Fe1 Fe2 S3 155.3(11)
Fe3 Fe1 Fe2 S3 34.28(15)
Mo1 Fe1 Fe2 S3 -36.94(14)
S2 Fe1 Fe2 S6 -140.2(17)
S1 Fe1 Fe2 S6 117.7(18)
S4 Fe1 Fe2 S6 -37.5(17)
S5B Fe1 Fe2 S6 55.9(19)
S5 Fe1 Fe2 S6 16(2)
Fe3 Fe1 Fe2 S6 -105.4(17)
Mo1 Fe1 Fe2 S6 -176.6(18)
S2 Fe1 Fe2 Fe3 -34.75(14)
S1 Fe1 Fe2 Fe3 -136.9(2)
S4 Fe1 Fe2 Fe3 67.9(2)
S5B Fe1 Fe2 Fe3 161.3(7)
S5 Fe1 Fe2 Fe3 121.0(11)
Mo1 Fe1 Fe2 Fe3 -71.22(10)
S2 Fe1 Fe2 Mo1 36.47(13)
S1 Fe1 Fe2 Mo1 -65.70(18)
S4 Fe1 Fe2 Mo1 139.1(2)
S5B Fe1 Fe2 Mo1 -127.5(7)
S5 Fe1 Fe2 Mo1 -167.8(11)
Fe3 Fe1 Fe2 Mo1 71.22(10)
N2 Mo1 Fe2 S4 -116.7(7)
S3 Mo1 Fe2 S4 -100.2(3)
S2 Mo1 Fe2 S4 -2.4(3)
S1 Mo1 Fe2 S4 96.1(3)
N3 Mo1 Fe2 S4 110.4(7)
N1 Mo1 Fe2 S4 178.0(5)
Fe3 Mo1 Fe2 S4 -36.9(2)
Fe1 Mo1 Fe2 S4 32.7(2)
N2 Mo1 Fe2 S1 147.2(7)
S3 Mo1 Fe2 S1 163.7(3)
S2 Mo1 Fe2 S1 -98.5(3)
N3 Mo1 Fe2 S1 14.3(7)
N1 Mo1 Fe2 S1 81.9(5)
Fe3 Mo1 Fe2 S1 -133.0(2)
Fe1 Mo1 Fe2 S1 -63.4(2)
N2 Mo1 Fe2 S6B 89.4(11)
S3 Mo1 Fe2 S6B 106.0(9)
S2 Mo1 Fe2 S6B -156.3(9)
S1 Mo1 Fe2 S6B -57.8(9)
N3 Mo1 Fe2 S6B -43.5(11)
N1 Mo1 Fe2 S6B 24.2(10)
Fe3 Mo1 Fe2 S6B 169.2(9)
Fe1 Mo1 Fe2 S6B -121.2(9)
N2 Mo1 Fe2 S3 -16.5(7)
S2 Mo1 Fe2 S3 97.7(2)
S1 Mo1 Fe2 S3 -163.7(3)
N3 Mo1 Fe2 S3 -149.5(7)
N1 Mo1 Fe2 S3 -81.8(5)
Fe3 Mo1 Fe2 S3 63.27(19)
Fe1 Mo1 Fe2 S3 132.8(2)
N2 Mo1 Fe2 S6 29.6(9)
S3 Mo1 Fe2 S6 46.1(6)
S2 Mo1 Fe2 S6 143.9(6)
S1 Mo1 Fe2 S6 -117.6(6)
N3 Mo1 Fe2 S6 -103.3(8)
N1 Mo1 Fe2 S6 -35.7(7)
Fe3 Mo1 Fe2 S6 109.4(6)
Fe1 Mo1 Fe2 S6 178.9(6)
N2 Mo1 Fe2 Fe3 -79.8(7)
S3 Mo1 Fe2 Fe3 -63.27(19)
S2 Mo1 Fe2 Fe3 34.5(2)
S1 Mo1 Fe2 Fe3 133.0(2)
N3 Mo1 Fe2 Fe3 147.3(6)
N1 Mo1 Fe2 Fe3 -145.1(5)
Fe1 Mo1 Fe2 Fe3 69.53(11)
N2 Mo1 Fe2 Fe1 -149.3(7)
S3 Mo1 Fe2 Fe1 -132.8(2)
S2 Mo1 Fe2 Fe1 -35.1(2)
S1 Mo1 Fe2 Fe1 63.4(2)
N3 Mo1 Fe2 Fe1 77.7(6)
N1 Mo1 Fe2 Fe1 145.4(5)
Fe3 Mo1 Fe2 Fe1 -69.53(11)
S2 Fe1 Fe3 S3 100.1(2)
S1 Fe1 Fe3 S3 -1.3(3)
S4 Fe1 Fe3 S3 -99.3(3)
S5B Fe1 Fe3 S3 -144(3)
S5 Fe1 Fe3 S3 160.9(4)
Fe2 Fe1 Fe3 S3 -36.0(2)
Mo1 Fe1 Fe3 S3 34.53(19)
S2 Fe1 Fe3 S7B -77.1(5)
S1 Fe1 Fe3 S7B -178.5(5)
S4 Fe1 Fe3 S7B 83.6(5)
S5B Fe1 Fe3 S7B 38(3)
S5 Fe1 Fe3 S7B -16.3(6)
Fe2 Fe1 Fe3 S7B 146.8(5)
Mo1 Fe1 Fe3 S7B -142.6(5)
S1 Fe1 Fe3 S2 -101.4(2)
S4 Fe1 Fe3 S2 160.7(3)
S5B Fe1 Fe3 S2 116(3)
S5 Fe1 Fe3 S2 60.8(4)
Fe2 Fe1 Fe3 S2 -136.05(18)
Mo1 Fe1 Fe3 S2 -65.52(15)
S2 Fe1 Fe3 S7 -90.9(8)
S1 Fe1 Fe3 S7 167.7(8)
S4 Fe1 Fe3 S7 69.8(8)
S5B Fe1 Fe3 S7 25(3)
S5 Fe1 Fe3 S7 -30.1(9)
Fe2 Fe1 Fe3 S7 133.0(8)
Mo1 Fe1 Fe3 S7 -156.4(8)
S2 Fe1 Fe3 S4 -160.7(3)
S1 Fe1 Fe3 S4 98.0(3)
S5B Fe1 Fe3 S4 -45(3)
S5 Fe1 Fe3 S4 -99.9(4)
Fe2 Fe1 Fe3 S4 63.3(2)
Mo1 Fe1 Fe3 S4 133.8(2)
S2 Fe1 Fe3 Fe2 136.05(18)
S1 Fe1 Fe3 Fe2 34.7(2)
S4 Fe1 Fe3 Fe2 -63.3(2)
S5B Fe1 Fe3 Fe2 -108(3)
S5 Fe1 Fe3 Fe2 -163.1(4)
Mo1 Fe1 Fe3 Fe2 70.52(9)
S2 Fe1 Fe3 Mo1 65.52(15)
S1 Fe1 Fe3 Mo1 -35.8(2)
S4 Fe1 Fe3 Mo1 -133.8(2)
S5B Fe1 Fe3 Mo1 -179(3)
S5 Fe1 Fe3 Mo1 126.3(4)
Fe2 Fe1 Fe3 Mo1 -70.52(9)
S4 Fe2 Fe3 S3 -160.1(3)
S1 Fe2 Fe3 S3 102.1(2)
S6B Fe2 Fe3 S3 -88(2)
S6 Fe2 Fe3 S3 -59.6(5)
Fe1 Fe2 Fe3 S3 135.78(19)
Mo1 Fe2 Fe3 S3 64.96(17)
S4 Fe2 Fe3 S7B -64.1(8)
S1 Fe2 Fe3 S7B -161.9(7)
S6B Fe2 Fe3 S7B 8(2)
S3 Fe2 Fe3 S7B 95.9(7)
S6 Fe2 Fe3 S7B 36.3(9)
Fe1 Fe2 Fe3 S7B -128.3(7)
Mo1 Fe2 Fe3 S7B 160.9(7)
S4 Fe2 Fe3 S2 99.0(3)
S1 Fe2 Fe3 S2 1.2(3)
S6B Fe2 Fe3 S2 172(2)
S3 Fe2 Fe3 S2 -100.9(2)
S6 Fe2 Fe3 S2 -160.5(4)
Fe1 Fe2 Fe3 S2 34.87(19)
Mo1 Fe2 Fe3 S2 -35.94(18)
S4 Fe2 Fe3 S7 -84.1(5)
S1 Fe2 Fe3 S7 178.1(5)
S6B Fe2 Fe3 S7 -12(2)
S3 Fe2 Fe3 S7 75.9(5)
S6 Fe2 Fe3 S7 16.3(6)
Fe1 Fe2 Fe3 S7 -148.3(5)
Mo1 Fe2 Fe3 S7 140.9(5)
S1 Fe2 Fe3 S4 -97.8(3)
S6B Fe2 Fe3 S4 72(2)
S3 Fe2 Fe3 S4 160.1(3)
S6 Fe2 Fe3 S4 100.4(5)
Fe1 Fe2 Fe3 S4 -64.2(2)
Mo1 Fe2 Fe3 S4 -135.0(3)
S4 Fe2 Fe3 Fe1 64.2(2)
S1 Fe2 Fe3 Fe1 -33.63(18)
S6B Fe2 Fe3 Fe1 137(2)
S3 Fe2 Fe3 Fe1 -135.78(19)
S6 Fe2 Fe3 Fe1 164.6(4)
Mo1 Fe2 Fe3 Fe1 -70.82(9)
S4 Fe2 Fe3 Mo1 135.0(3)
S1 Fe2 Fe3 Mo1 37.18(17)
S6B Fe2 Fe3 Mo1 -153(2)
S3 Fe2 Fe3 Mo1 -64.96(17)
S6 Fe2 Fe3 Mo1 -124.6(4)
Fe1 Fe2 Fe3 Mo1 70.82(9)
N2 Mo1 Fe3 S3 79.6(5)
S2 Mo1 Fe3 S3 158.6(3)
S1 Mo1 Fe3 S3 -102.9(3)
N3 Mo1 Fe3 S3 147.2(9)
N1 Mo1 Fe3 S3 10.8(8)
Fe2 Mo1 Fe3 S3 -66.2(3)
Fe1 Mo1 Fe3 S3 -137.2(3)
N2 Mo1 Fe3 S7B -16.6(9)
S3 Mo1 Fe3 S7B -96.2(8)
S2 Mo1 Fe3 S7B 62.4(8)
S1 Mo1 Fe3 S7B 160.9(8)
N3 Mo1 Fe3 S7B 51.0(11)
N1 Mo1 Fe3 S7B -85.4(11)
Fe2 Mo1 Fe3 S7B -162.4(8)
Fe1 Mo1 Fe3 S7B 126.6(8)
N2 Mo1 Fe3 S2 -79.0(5)
S3 Mo1 Fe3 S2 -158.6(3)
S1 Mo1 Fe3 S2 98.5(3)
N3 Mo1 Fe3 S2 -11.4(9)
N1 Mo1 Fe3 S2 -147.8(8)
Fe2 Mo1 Fe3 S2 135.2(3)
Fe1 Mo1 Fe3 S2 64.2(2)
N2 Mo1 Fe3 S7 16.3(9)
S3 Mo1 Fe3 S7 -63.3(8)
S2 Mo1 Fe3 S7 95.3(8)
S1 Mo1 Fe3 S7 -166.3(8)
N3 Mo1 Fe3 S7 83.9(11)
N1 Mo1 Fe3 S7 -52.5(11)
Fe2 Mo1 Fe3 S7 -129.6(8)
Fe1 Mo1 Fe3 S7 159.4(8)
N2 Mo1 Fe3 S4 -179.2(5)
S3 Mo1 Fe3 S4 101.1(3)
S2 Mo1 Fe3 S4 -100.3(3)
S1 Mo1 Fe3 S4 -1.8(3)
N3 Mo1 Fe3 S4 -111.6(9)
N1 Mo1 Fe3 S4 112.0(8)
Fe2 Mo1 Fe3 S4 34.9(2)
Fe1 Mo1 Fe3 S4 -36.1(2)
N2 Mo1 Fe3 Fe1 -143.2(4)
S3 Mo1 Fe3 Fe1 137.2(3)
S2 Mo1 Fe3 Fe1 -64.2(2)
S1 Mo1 Fe3 Fe1 34.3(2)
N3 Mo1 Fe3 Fe1 -75.6(9)
N1 Mo1 Fe3 Fe1 148.0(8)
Fe2 Mo1 Fe3 Fe1 71.00(14)
N2 Mo1 Fe3 Fe2 145.8(4)
S3 Mo1 Fe3 Fe2 66.2(3)
S2 Mo1 Fe3 Fe2 -135.2(3)
S1 Mo1 Fe3 Fe2 -36.7(2)
N3 Mo1 Fe3 Fe2 -146.6(9)
N1 Mo1 Fe3 Fe2 77.0(8)
Fe1 Mo1 Fe3 Fe2 -71.00(14)
S2 Fe1 S1 Fe2 -92.6(2)
S4 Fe1 S1 Fe2 20.1(2)
S5B Fe1 S1 Fe2 133.0(7)
S5 Fe1 S1 Fe2 160.6(4)
Fe3 Fe1 S1 Fe2 -37.28(19)
Mo1 Fe1 S1 Fe2 -76.0(2)
S2 Fe1 S1 Mo1 -16.6(3)
S4 Fe1 S1 Mo1 96.2(2)
S5B Fe1 S1 Mo1 -150.9(7)
S5 Fe1 S1 Mo1 -123.4(4)
Fe3 Fe1 S1 Mo1 38.8(2)
Fe2 Fe1 S1 Mo1 76.0(2)
S4 Fe2 S1 Fe1 -20.2(2)
S6B Fe2 S1 Fe1 -140.4(6)
S3 Fe2 S1 Fe1 90.8(2)
S6 Fe2 S1 Fe1 -164.0(5)
Fe3 Fe2 S1 Fe1 36.79(18)
Mo1 Fe2 S1 Fe1 77.20(18)
S4 Fe2 S1 Mo1 -97.4(2)
S6B Fe2 S1 Mo1 142.4(6)
S3 Fe2 S1 Mo1 13.6(2)
S6 Fe2 S1 Mo1 118.8(5)
Fe3 Fe2 S1 Mo1 -40.41(18)
Fe1 Fe2 S1 Mo1 -77.20(18)
N2 Mo1 S1 Fe1 137.8(8)
S3 Mo1 S1 Fe1 -90.6(2)
S2 Mo1 S1 Fe1 15.8(2)
N3 Mo1 S1 Fe1 111.0(4)
N1 Mo1 S1 Fe1 173.3(4)
Fe3 Mo1 S1 Fe1 -37.5(2)
Fe2 Mo1 S1 Fe1 -77.02(16)
N2 Mo1 S1 Fe2 -145.1(8)
S3 Mo1 S1 Fe2 -13.6(2)
S2 Mo1 S1 Fe2 92.9(2)
N3 Mo1 S1 Fe2 -172.0(4)
N1 Mo1 S1 Fe2 -109.7(4)
Fe3 Mo1 S1 Fe2 39.56(19)
Fe1 Mo1 S1 Fe2 77.02(16)
S3 Fe3 S2 Fe1 -95.1(3)
S7B Fe3 S2 Fe1 133.0(3)
S7 Fe3 S2 Fe1 144.3(4)
S4 Fe3 S2 Fe1 15.9(2)
Fe2 Fe3 S2 Fe1 -38.32(16)
Mo1 Fe3 S2 Fe1 -77.22(16)
S3 Fe3 S2 Mo1 -17.9(3)
S7B Fe3 S2 Mo1 -149.8(3)
S7 Fe3 S2 Mo1 -138.5(4)
S4 Fe3 S2 Mo1 93.1(2)
Fe1 Fe3 S2 Mo1 77.22(16)
Fe2 Fe3 S2 Mo1 38.89(19)
S1 Fe1 S2 Fe3 93.8(3)
S4 Fe1 S2 Fe3 -16.6(2)
S5B Fe1 S2 Fe3 -160.1(8)
S5 Fe1 S2 Fe3 -135.8(3)
Fe2 Fe1 S2 Fe3 37.81(14)
Mo1 Fe1 S2 Fe3 77.16(16)
S1 Fe1 S2 Mo1 16.6(3)
S4 Fe1 S2 Mo1 -93.8(2)
S5B Fe1 S2 Mo1 122.7(8)
S5 Fe1 S2 Mo1 147.0(3)
Fe3 Fe1 S2 Mo1 -77.16(16)
Fe2 Fe1 S2 Mo1 -39.35(14)
N2 Mo1 S2 Fe3 112.9(4)
S3 Mo1 S2 Fe3 17.1(3)
S1 Mo1 S2 Fe3 -92.6(3)
N3 Mo1 S2 Fe3 173.7(5)
N1 Mo1 S2 Fe3 141.2(10)
Fe2 Mo1 S2 Fe3 -37.9(2)
Fe1 Mo1 S2 Fe3 -76.69(17)
N2 Mo1 S2 Fe1 -170.4(4)
S3 Mo1 S2 Fe1 93.8(2)
S1 Mo1 S2 Fe1 -15.9(2)
N3 Mo1 S2 Fe1 -109.6(5)
N1 Mo1 S2 Fe1 -142.1(10)
Fe3 Mo1 S2 Fe1 76.69(17)
Fe2 Mo1 S2 Fe1 38.83(18)
S7B Fe3 S3 Mo1 140.1(4)
S2 Fe3 S3 Mo1 18.0(3)
S7 Fe3 S3 Mo1 148.2(4)
S4 Fe3 S3 Mo1 -92.6(2)
Fe1 Fe3 S3 Mo1 -37.5(2)
Fe2 Fe3 S3 Mo1 -76.23(17)
S7B Fe3 S3 Fe2 -143.7(4)
S2 Fe3 S3 Fe2 94.2(3)
S7 Fe3 S3 Fe2 -135.6(4)
S4 Fe3 S3 Fe2 -16.3(2)
Fe1 Fe3 S3 Fe2 38.73(18)
Mo1 Fe3 S3 Fe2 76.23(17)
N2 Mo1 S3 Fe3 -112.5(4)
S2 Mo1 S3 Fe3 -17.2(3)
S1 Mo1 S3 Fe3 89.8(2)
N3 Mo1 S3 Fe3 -140.9(9)
N1 Mo1 S3 Fe3 -174.0(5)
Fe2 Mo1 S3 Fe3 76.24(17)
Fe1 Mo1 S3 Fe3 36.2(2)
N2 Mo1 S3 Fe2 171.2(4)
S2 Mo1 S3 Fe2 -93.4(2)
S1 Mo1 S3 Fe2 13.6(2)
N3 Mo1 S3 Fe2 142.9(9)
N1 Mo1 S3 Fe2 109.8(5)
Fe3 Mo1 S3 Fe2 -76.24(17)
Fe1 Mo1 S3 Fe2 -40.05(16)
S4 Fe2 S3 Fe3 17.0(3)
S1 Fe2 S3 Fe3 -91.6(2)
S6B Fe2 S3 Fe3 159.3(6)
S6 Fe2 S3 Fe3 133.8(4)
Fe1 Fe2 S3 Fe3 -37.60(15)
Mo1 Fe2 S3 Fe3 -77.92(16)
S4 Fe2 S3 Mo1 95.0(2)
S1 Fe2 S3 Mo1 -13.7(2)
S6B Fe2 S3 Mo1 -122.8(6)
S6 Fe2 S3 Mo1 -148.2(4)
Fe3 Fe2 S3 Mo1 77.92(16)
Fe1 Fe2 S3 Mo1 40.32(14)
S1 Fe2 S4 Fe1 20.0(3)
S6B Fe2 S4 Fe1 123.4(7)
S3 Fe2 S4 Fe1 -91.2(2)
S6 Fe2 S4 Fe1 171.0(4)
Fe3 Fe2 S4 Fe1 -74.88(19)
Mo1 Fe2 S4 Fe1 -35.7(2)
S1 Fe2 S4 Fe3 94.9(2)
S6B Fe2 S4 Fe3 -161.7(6)
S3 Fe2 S4 Fe3 -16.4(2)
S6 Fe2 S4 Fe3 -114.1(4)
Fe1 Fe2 S4 Fe3 74.89(19)
Mo1 Fe2 S4 Fe3 39.2(2)
S2 Fe1 S4 Fe2 91.9(2)
S1 Fe1 S4 Fe2 -20.5(3)
S5B Fe1 S4 Fe2 -116.6(7)
S5 Fe1 S4 Fe2 -166.0(4)
Fe3 Fe1 S4 Fe2 75.8(2)
Mo1 Fe1 S4 Fe2 35.6(2)
S2 Fe1 S4 Fe3 16.2(2)
S1 Fe1 S4 Fe3 -96.3(2)
S5B Fe1 S4 Fe3 167.6(7)
S5 Fe1 S4 Fe3 118.2(4)
Fe2 Fe1 S4 Fe3 -75.8(2)
Mo1 Fe1 S4 Fe3 -40.14(18)
S3 Fe3 S4 Fe2 16.9(3)
S7B Fe3 S4 Fe2 151.2(5)
S2 Fe3 S4 Fe2 -94.6(2)
S7 Fe3 S4 Fe2 131.7(5)
Fe1 Fe3 S4 Fe2 -78.65(18)
Mo1 Fe3 S4 Fe2 -38.8(2)
S3 Fe3 S4 Fe1 95.5(2)
S7B Fe3 S4 Fe1 -130.2(5)
S2 Fe3 S4 Fe1 -16.0(2)
S7 Fe3 S4 Fe1 -149.6(5)
Fe2 Fe3 S4 Fe1 78.65(18)
Mo1 Fe3 S4 Fe1 39.84(19)
N2 Mo1 N1 C3 89.3(12)
S3 Mo1 N1 C3 -177.7(11)
S2 Mo1 N1 C3 56.7(17)
S1 Mo1 N1 C3 -71.1(12)
N3 Mo1 N1 C3 19.4(12)
Fe3 Mo1 N1 C3 173.8(9)
Fe2 Mo1 N1 C3 -124.3(11)
Fe1 Mo1 N1 C3 -61.5(14)
N2 Mo1 N1 C4 -147(2)
S3 Mo1 N1 C4 -53.8(19)
S2 Mo1 N1 C4 -179.4(13)
S1 Mo1 N1 C4 52.8(19)
N3 Mo1 N1 C4 143(2)
Fe3 Mo1 N1 C4 -62(2)
Fe2 Mo1 N1 C4 0(2)
Fe1 Mo1 N1 C4 62(2)
N2 Mo1 N1 C1 -17.8(10)
S3 Mo1 N1 C1 75.2(10)
S2 Mo1 N1 C1 -50.5(16)
S1 Mo1 N1 C1 -178.3(10)
N3 Mo1 N1 C1 -87.7(11)
Fe3 Mo1 N1 C1 66.6(13)
Fe2 Mo1 N1 C1 128.6(9)
Fe1 Mo1 N1 C1 -168.6(8)
S3 Mo1 N2 C1 -73.8(11)
S2 Mo1 N2 C1 -176.1(11)
S1 Mo1 N2 C1 60.0(15)
N3 Mo1 N2 C1 91.1(12)
N1 Mo1 N2 C1 18.7(11)
Fe3 Mo1 N2 C1 -125.0(10)
Fe2 Mo1 N2 C1 -60.5(14)
Fe1 Mo1 N2 C1 170.4(8)
S3 Mo1 N2 C2 177.8(9)
S2 Mo1 N2 C2 75.5(10)
S1 Mo1 N2 C2 -48.4(14)
N3 Mo1 N2 C2 -17.2(9)
N1 Mo1 N2 C2 -89.6(11)
Fe3 Mo1 N2 C2 126.7(9)
Fe2 Mo1 N2 C2 -168.8(8)
Fe1 Mo1 N2 C2 62.1(12)
S3 Mo1 N2 C8 43(3)
S2 Mo1 N2 C8 -59(3)
S1 Mo1 N2 C8 177(2)
N3 Mo1 N2 C8 -152(3)
N1 Mo1 N2 C8 136(3)
Fe3 Mo1 N2 C8 -8(3)
Fe2 Mo1 N2 C8 57(3)
Fe1 Mo1 N2 C8 -72(3)
S3 Mo1 N2 C8B 62.0(16)
S2 Mo1 N2 C8B -40.3(16)
S1 Mo1 N2 C8B -164.2(13)
N3 Mo1 N2 C8B -133.0(18)
N1 Mo1 N2 C8B 154.6(18)
Fe3 Mo1 N2 C8B 10.9(17)
Fe2 Mo1 N2 C8B 75.4(18)
Fe1 Mo1 N2 C8B -54(2)
N2 Mo1 N3 C2 17.4(9)
S3 Mo1 N3 C2 50.3(15)
S2 Mo1 N3 C2 -75.0(10)
S1 Mo1 N3 C2 -177.8(10)
N1 Mo1 N3 C2 88.3(11)
Fe3 Mo1 N3 C2 -66.0(13)
Fe2 Mo1 N3 C2 170.7(7)
Fe1 Mo1 N3 C2 -126.6(9)
N2 Mo1 N3 C12 124(3)
S3 Mo1 N3 C12 157(3)
S2 Mo1 N3 C12 32(3)
S1 Mo1 N3 C12 -71(3)
N1 Mo1 N3 C12 -165(3)
Fe3 Mo1 N3 C12 41(3)
Fe2 Mo1 N3 C12 -82(3)
Fe1 Mo1 N3 C12 -20(3)
N2 Mo1 N3 C3 -89.4(12)
S3 Mo1 N3 C3 -56.4(17)
S2 Mo1 N3 C3 178.3(11)
S1 Mo1 N3 C3 75.4(11)
N1 Mo1 N3 C3 -18.4(11)
Fe3 Mo1 N3 C3 -172.7(9)
Fe2 Mo1 N3 C3 64.0(14)
Fe1 Mo1 N3 C3 126.6(11)
N2 Mo1 N3 C12B 154(2)
S3 Mo1 N3 C12B -173.3(16)
S2 Mo1 N3 C12B 61(2)
S1 Mo1 N3 C12B -41.4(19)
N1 Mo1 N3 C12B -135(2)
Fe3 Mo1 N3 C12B 70(2)
Fe2 Mo1 N3 C12B -53(2)
Fe1 Mo1 N3 C12B 10(2)
C2 N2 C1 N1 69.9(18)
C8 N2 C1 N1 -175.7(15)
C8B N2 C1 N1 -168.6(15)
Mo1 N2 C1 N1 -26.2(13)
C3 N1 C1 N2 -67.6(16)
C4 N1 C1 N2 169.0(13)
Mo1 N1 C1 N2 25.5(13)
C12 N3 C2 N2 -168.0(15)
C3 N3 C2 N2 67.4(16)
C12B N3 C2 N2 -168.7(14)
Mo1 N3 C2 N2 -24.6(12)
C1 N2 C2 N3 -71.9(18)
C8 N2 C2 N3 179.9(16)
C8B N2 C2 N3 159.2(15)
Mo1 N2 C2 N3 25.1(12)
C4 N1 C3 N3 -169.1(15)
C1 N1 C3 N3 65.1(17)
Mo1 N1 C3 N3 -27.1(15)
C2 N3 C3 N1 -66.1(18)
C12 N3 C3 N1 -176(2)
C12B N3 C3 N1 163.3(18)
Mo1 N3 C3 N1 27.2(15)
C3 N1 C4 C6 47.8(19)
C1 N1 C4 C6 169.2(14)
Mo1 N1 C4 C6 -70(2)
C3 N1 C4 C7 166.7(15)
C1 N1 C4 C7 -72.0(18)
Mo1 N1 C4 C7 49(2)
C3 N1 C4 C5 -71(2)
C1 N1 C4 C5 50(2)
Mo1 N1 C4 C5 171.0(14)
C1 N2 C8 C10 70.8(19)
C2 N2 C8 C10 -176.0(17)
C8B N2 C8 C10 -91(3)
Mo1 N2 C8 C10 -45(3)
C1 N2 C8 C11 -178.0(18)
C2 N2 C8 C11 -65(2)
C8B N2 C8 C11 20(3)
Mo1 N2 C8 C11 66(3)
C1 N2 C8 C9 -39(3)
C2 N2 C8 C9 74(3)
C8B N2 C8 C9 159(4)
Mo1 N2 C8 C9 -155(2)
C1 N2 C8B C10B 56(3)
C2 N2 C8B C10B 178(2)
C8 N2 C8B C10B 77(3)
Mo1 N2 C8B C10B -71(3)
C1 N2 C8B C11B -179.6(18)
C2 N2 C8B C11B -58(2)
C8 N2 C8B C11B -159(3)
Mo1 N2 C8B C11B 53(2)
C1 N2 C8B C9B -68(2)
C2 N2 C8B C9B 54(2)
C8 N2 C8B C9B -47(3)
Mo1 N2 C8B C9B 164.5(16)
C2 N3 C12 C14 74(2)
C3 N3 C12 C14 -172(2)
C12B N3 C12 C14 -108(5)
Mo1 N3 C12 C14 -31(4)
C2 N3 C12 C15 -168.3(18)
C3 N3 C12 C15 -54(3)
C12B N3 C12 C15 10(4)
Mo1 N3 C12 C15 87(3)
C2 N3 C12 C13 -51(2)
C3 N3 C12 C13 63(3)
C12B N3 C12 C13 127(5)
Mo1 N3 C12 C13 -157(2)
C2 N3 C12B C14B 74(2)
C12 N3 C12B C14B 72(4)
C3 N3 C12B C14B -163.3(19)
Mo1 N3 C12B C14B -54(3)
C2 N3 C12B C15B -169.3(16)
C12 N3 C12B C15B -171(5)
C3 N3 C12B C15B -46(2)
Mo1 N3 C12B C15B 63(2)
C2 N3 C12B C13B -49(2)
C12 N3 C12B C13B -52(4)
C3 N3 C12B C13B 73(2)
Mo1 N3 C12B C13B -176.9(16)
S2 Fe1 S5 C21 -171.3(16)
S1 Fe1 S5 C21 -58.0(16)
S4 Fe1 S5 C21 78.1(16)
S5B Fe1 S5 C21 -17.0(18)
Fe3 Fe1 S5 C21 144.1(15)
Fe2 Fe1 S5 C21 32(2)
Mo1 Fe1 S5 C21 -132.5(15)
Fe1 S5 C21 C22 -89(5)
S2 Fe1 S5B C21B 179(4)
S1 Fe1 S5B C21B -68(5)
S4 Fe1 S5B C21B 37(5)
S5 Fe1 S5B C21B 143(5)
Fe3 Fe1 S5B C21B 76(5)
Fe2 Fe1 S5B C21B -22(5)
Mo1 Fe1 S5B C21B -103(5)
Fe1 S5B C21B C22B -150(9)
S4 Fe2 S6 C31 -61(2)
S1 Fe2 S6 C31 79(2)
S6B Fe2 S6 C31 43(2)
S3 Fe2 S6 C31 -168.4(19)
Fe3 Fe2 S6 C31 -125.1(19)
Fe1 Fe2 S6 C31 -28(3)
Mo1 Fe2 S6 C31 156.1(18)
Fe2 S6 C31 C32 81(7)
S4 Fe2 S6B C31B -5(3)
S1 Fe2 S6B C31B 102(3)
S3 Fe2 S6B C31B -144(3)
S6 Fe2 S6B C31B -104(3)
Fe3 Fe2 S6B C31B -68(4)
Fe1 Fe2 S6B C31B 59(3)
Mo1 Fe2 S6B C31B 146(3)
Fe2 S6B C31B C32B 164(7)
S3 Fe3 S7 C41 -101.6(11)
S7B Fe3 S7 C41 56.1(17)
S2 Fe3 S7 C41 19.0(12)
S4 Fe3 S7 C41 143.9(11)
Fe1 Fe3 S7 C41 89.5(12)
Fe2 Fe3 S7 C41 -157.3(10)
Mo1 Fe3 S7 C41 -52.6(14)
Fe3 S7 C41 C42 107(2)
S3 Fe3 S7B C41B -12.3(15)
S2 Fe3 S7B C41B 109.6(14)
S7 Fe3 S7B C41B -38.0(18)
S4 Fe3 S7B C41B -137.4(14)
Fe1 Fe3 S7B C41B 164.4(13)
Fe2 Fe3 S7B C41B -87.6(14)
Mo1 Fe3 S7B C41B 60.9(17)
Fe3 S7B C41B C42B -136(2)
